data_7121347
loop_
_publ_author_name
'Zhou, Jiliang'
'Liu, Liu Leo'
'Cao, Levy L.'
'Stephan, Douglas W.'

_publ_section_title
;
 An umpolung of Lewis acidity/basicity at nitrogen by deprotonation of a
 cyclic (amino)(aryl)nitrenium cation.
;
_journal_issue 35
_journal_name_full 'Chemical communications (Cambridge, England)'
_journal_page_first 4390
_journal_page_last 4393
_journal_paper_doi 10.1039/c8cc01331d
_journal_volume 54
_journal_year 2018
_chemical_formula_moiety 'C F3 O3 S, C33 H25 N2'
_chemical_formula_sum 'C34 H25 F3 N2 O3 S'
_chemical_formula_weight 598.62
_space_group_crystal_system monoclinic
_space_group_IT_number 14
_space_group_name_Hall '-P 2ybc'
_space_group_name_H-M_alt 'P 1 21/c 1'
_symmetry_space_group_name_Hall '-P 2ybc'
_symmetry_space_group_name_H-M 'P 1 21/c 1'
_atom_sites_solution_hydrogens geom
_audit_creation_date 2018-01-21
_audit_creation_method
;
Olex2 1.2
(compiled 2017.08.10 svn.r3458 for OlexSys, GUI svn.r5381)
;
_audit_update_record
;
2018-02-13 deposited with the CCDC.
2018-03-05 downloaded from the CCDC.
;
_cell_angle_alpha 90
_cell_angle_beta 91.062(3)
_cell_angle_gamma 90
_cell_formula_units_Z 4
_cell_length_a 8.4490(6)
_cell_length_b 17.2112(9)
_cell_length_c 19.6802(11)
_cell_measurement_reflns_used 2322
_cell_measurement_temperature 150(2)
_cell_measurement_theta_max 21.86
_cell_measurement_theta_min 2.41
_cell_volume 2861.4(3)
_computing_cell_refinement 'SAINT v8.34A (Bruker, 2013)'
_computing_data_reduction 'SAINT v8.34A (Bruker, 2013)'
_computing_molecular_graphics 'Olex2 (Dolomanov et al., 2009)'
_computing_publication_material 'Olex2 (Dolomanov et al., 2009)'
_computing_structure_refinement 'ShelXL (Sheldrick, 2015)'
_diffrn_ambient_temperature 149.98
_diffrn_measured_fraction_theta_full 0.997
_diffrn_measured_fraction_theta_max 0.995
_diffrn_measurement_device_type 'Bruker APEX-II CCD'
_diffrn_measurement_method '\f and \w scans'
_diffrn_radiation_type MoK\a
_diffrn_radiation_wavelength 0.71073
_diffrn_reflns_av_R_equivalents 0.0601
_diffrn_reflns_av_unetI/netI 0.0943
_diffrn_reflns_Laue_measured_fraction_full 0.997
_diffrn_reflns_Laue_measured_fraction_max 0.995
_diffrn_reflns_limit_h_max 10
_diffrn_reflns_limit_h_min -10
_diffrn_reflns_limit_k_max 21
_diffrn_reflns_limit_k_min -21
_diffrn_reflns_limit_l_max 16
_diffrn_reflns_limit_l_min -24
_diffrn_reflns_number 17762
_diffrn_reflns_point_group_measured_fraction_full 0.997
_diffrn_reflns_point_group_measured_fraction_max 0.995
_diffrn_reflns_theta_full 25.242
_diffrn_reflns_theta_max 26.373
_diffrn_reflns_theta_min 2.686
_diffrn_standards_number 0
_exptl_absorpt_coefficient_mu 0.172
_exptl_absorpt_correction_T_max 0.7454
_exptl_absorpt_correction_T_min 0.6829
_exptl_absorpt_correction_type multi-scan
_exptl_absorpt_process_details
;
SADABS-2014/5 (Bruker,2014/5) was used for absorption correction.
wR2(int) was 0.0485 before and 0.0444 after correction.
The Ratio of minimum to maximum transmission is 0.9162.
The \l/2 correction factor is 0.00150.
;
_exptl_crystal_colour colorless
_exptl_crystal_density_diffrn 1.390
_exptl_crystal_description block
_exptl_crystal_F_000 1240
_exptl_crystal_size_max 0.15
_exptl_crystal_size_mid 0.12
_exptl_crystal_size_min 0.05
_refine_diff_density_max 0.606
_refine_diff_density_min -0.532
_refine_diff_density_rms 0.060
_refine_ls_extinction_method none
_refine_ls_goodness_of_fit_ref 1.004
_refine_ls_hydrogen_treatment constr
_refine_ls_matrix_type full
_refine_ls_number_parameters 389
_refine_ls_number_reflns 5831
_refine_ls_number_restraints 0
_refine_ls_restrained_S_all 1.004
_refine_ls_R_factor_all 0.1308
_refine_ls_R_factor_gt 0.0606
_refine_ls_shift/su_max 0.000
_refine_ls_shift/su_mean 0.000
_refine_ls_structure_factor_coef Fsqd
_refine_ls_weighting_details 'w=1/[\s^2^(Fo^2^)+(0.0626P)^2^+1.5114P] where P=(Fo^2^+2Fc^2^)/3'
_refine_ls_weighting_scheme calc
_refine_ls_wR_factor_gt 0.1262
_refine_ls_wR_factor_ref 0.1525
_reflns_Friedel_coverage 0.000
_reflns_number_gt 3271
_reflns_number_total 5831
_reflns_threshold_expression 'I > 2\s(I)'
_cod_data_source_file c8cc01331d2.cif
_cod_data_source_block 6
_cod_depositor_comments 'Adding full bibliography for 7121346--7121351.cif.'
_cod_database_code 7121347
_shelx_shelxl_version_number 2014/7
_shelx_space_group_comment
;
The symmetry employed for this shelxl refinement is uniquely defined
by the following loop, which should always be used as a source of
symmetry information in preference to the above space-group names.
They are only intended as comments.
;
_olex2_refinement_description
;
1. Fixed Uiso
 At 1.2 times of:
  All C(H) groups
 At 1.5 times of:
  All C(H,H,H) groups
2.a Aromatic/amide H refined with riding coordinates:
 C4(H4), C12(H12), C7(H7), C22(H22), C5(H5), C10(H10), C11(H11), C6(H6),
 C9(H9), C28(H28), C17(H17), C18(H18), C15(H15), C32(H32), C26(H26), C29(H29),
 C16(H16), C30(H30), C23(H23), C25(H25), C24(H24), C31(H31)
2.b Idealised Me refined as rotating group:
 C33(H33A,H33B,H33C)
;
_olex2_submission_special_instructions 'No special instructions were received'

loop_
_space_group_symop_operation_xyz
'x, y, z'
'-x, y+1/2, -z+1/2'
'-x, -y, -z'
'x, -y-1/2, z-1/2'

loop_
_atom_site_label
_atom_site_type_symbol
_atom_site_fract_x
_atom_site_fract_y
_atom_site_fract_z
_atom_site_U_iso_or_equiv
_atom_site_adp_type
_atom_site_occupancy
_atom_site_site_symmetry_order
_atom_site_calc_flag
_atom_site_refinement_flags_posn
S1 S 0.11002(11) 0.36205(5) 0.81662(5) 0.0367(3) Uani 1 1 d .
F2 F 0.3108(3) 0.46132(12) 0.76711(12) 0.0568(6) Uani 1 1 d .
N2 N 0.5592(3) 0.29743(13) 0.68345(11) 0.0168(5) Uani 1 1 d .
O2 O 0.2381(3) 0.30799(13) 0.82449(13) 0.0474(7) Uani 1 1 d .
N1 N 0.6486(3) 0.35398(13) 0.71693(12) 0.0212(6) Uani 1 1 d .
F3 F 0.2909(3) 0.46465(14) 0.87613(13) 0.0792(8) Uani 1 1 d .
O3 O 0.0293(3) 0.35958(16) 0.75213(13) 0.0531(7) Uani 1 1 d .
O1 O 0.0078(3) 0.36626(18) 0.87431(14) 0.0666(9) Uani 1 1 d .
F1 F 0.1081(3) 0.51386(14) 0.81172(17) 0.0983(11) Uani 1 1 d .
C8 C 0.3605(3) 0.32667(16) 0.58331(14) 0.0182(6) Uani 1 1 d .
C13 C 0.3395(4) 0.28082(16) 0.52491(14) 0.0207(7) Uani 1 1 d .
C3 C 0.6809(3) 0.41363(16) 0.67073(15) 0.0192(7) Uani 1 1 d .
C2 C 0.6192(3) 0.39698(16) 0.60739(15) 0.0187(7) Uani 1 1 d .
C1 C 0.5309(3) 0.32034(15) 0.60836(14) 0.0173(6) Uani 1 1 d .
C20 C 0.5338(3) 0.22747(16) 0.70839(15) 0.0198(7) Uani 1 1 d .
C19 C 0.6004(4) 0.25976(15) 0.56170(14) 0.0193(7) Uani 1 1 d .
C14 C 0.4884(4) 0.23919(16) 0.51189(14) 0.0217(7) Uani 1 1 d .
C4 C 0.7650(4) 0.48219(17) 0.68346(17) 0.0276(8) Uani 1 1 d .
H4 H 0.8076 0.4942 0.7272 0.033 Uiso 1 1 calc R
C12 C 0.1943(4) 0.28026(18) 0.49083(16) 0.0287(8) Uani 1 1 d .
H12 H 0.1790 0.2500 0.4509 0.034 Uiso 1 1 calc R
C7 C 0.6386(4) 0.44660(17) 0.55345(16) 0.0256(7) Uani 1 1 d .
H7 H 0.5959 0.4346 0.5097 0.031 Uiso 1 1 calc R
C27 C 0.6234(4) 0.19421(17) 0.76590(15) 0.0238(7) Uani 1 1 d .
C22 C 0.4647(4) 0.11145(17) 0.63936(16) 0.0288(8) Uani 1 1 d .
H22 H 0.5744 0.0995 0.6380 0.035 Uiso 1 1 calc R
C5 C 0.7829(4) 0.53174(17) 0.62844(18) 0.0309(8) Uani 1 1 d .
H5 H 0.8389 0.5791 0.6351 0.037 Uiso 1 1 calc R
C21 C 0.4143(4) 0.17739(16) 0.67305(15) 0.0217(7) Uani 1 1 d .
C10 C 0.0935(4) 0.36928(18) 0.57410(17) 0.0306(8) Uani 1 1 d .
H10 H 0.0074 0.3987 0.5908 0.037 Uiso 1 1 calc R
C11 C 0.0727(4) 0.32449(19) 0.51605(17) 0.0301(8) Uani 1 1 d .
H11 H -0.0273 0.3243 0.4932 0.036 Uiso 1 1 calc R
C6 C 0.7230(4) 0.51521(18) 0.56489(18) 0.0327(8) Uani 1 1 d .
H6 H 0.7389 0.5505 0.5286 0.039 Uiso 1 1 calc R
C9 C 0.2394(4) 0.37152(17) 0.60822(16) 0.0259(7) Uani 1 1 d .
H9 H 0.2549 0.4030 0.6474 0.031 Uiso 1 1 calc R
C28 C 0.7843(4) 0.21032(18) 0.77678(17) 0.0301(8) Uani 1 1 d .
H28 H 0.8355 0.2487 0.7504 0.036 Uiso 1 1 calc R
C17 C 0.7890(4) 0.17404(18) 0.51444(16) 0.0318(8) Uani 1 1 d .
H17 H 0.8914 0.1512 0.5147 0.038 Uiso 1 1 calc R
C18 C 0.7504(4) 0.22828(17) 0.56383(16) 0.0244(7) Uani 1 1 d .
H18 H 0.8252 0.2432 0.5980 0.029 Uiso 1 1 calc R
C33 C 0.6266(4) 0.36700(19) 0.78929(15) 0.0298(8) Uani 1 1 d .
H33A H 0.5313 0.3397 0.8039 0.045 Uiso 1 1 calc GR
H33B H 0.6148 0.4228 0.7978 0.045 Uiso 1 1 calc GR
H33C H 0.7188 0.3473 0.8148 0.045 Uiso 1 1 calc GR
C15 C 0.5280(4) 0.18524(18) 0.46211(16) 0.0311(8) Uani 1 1 d .
H15 H 0.4542 0.1709 0.4273 0.037 Uiso 1 1 calc R
C32 C 0.5500(4) 0.13786(19) 0.80570(16) 0.0333(8) Uani 1 1 d .
H32 H 0.4408 0.1266 0.7987 0.040 Uiso 1 1 calc R
C26 C 0.2528(4) 0.19284(18) 0.67799(16) 0.0275(8) Uani 1 1 d .
H26 H 0.2174 0.2375 0.7017 0.033 Uiso 1 1 calc R
C29 C 0.8684(4) 0.1697(2) 0.82645(18) 0.0407(9) Uani 1 1 d .
H29 H 0.9777 0.1804 0.8339 0.049 Uiso 1 1 calc R
C16 C 0.6787(4) 0.15328(18) 0.46512(17) 0.0339(8) Uani 1 1 d .
H16 H 0.7069 0.1158 0.4321 0.041 Uiso 1 1 calc R
C30 C 0.7948(5) 0.1140(2) 0.86506(18) 0.0429(10) Uani 1 1 d .
H30 H 0.8539 0.0863 0.8987 0.052 Uiso 1 1 calc R
C23 C 0.3559(4) 0.06318(19) 0.60774(18) 0.0381(9) Uani 1 1 d .
H23 H 0.3908 0.0193 0.5829 0.046 Uiso 1 1 calc R
C25 C 0.1449(4) 0.1425(2) 0.64808(19) 0.0401(9) Uani 1 1 d .
H25 H 0.0347 0.1519 0.6522 0.048 Uiso 1 1 calc R
C24 C 0.1961(5) 0.0788(2) 0.61222(19) 0.0426(10) Uani 1 1 d .
H24 H 0.1212 0.0455 0.5905 0.051 Uiso 1 1 calc R
C31 C 0.6363(5) 0.0984(2) 0.85518(17) 0.0402(9) Uani 1 1 d .
H31 H 0.5860 0.0605 0.8824 0.048 Uiso 1 1 calc R
C34 C 0.2072(5) 0.4547(2) 0.8168(2) 0.0473(10) Uani 1 1 d .

loop_
_atom_site_aniso_label
_atom_site_aniso_U_11
_atom_site_aniso_U_22
_atom_site_aniso_U_33
_atom_site_aniso_U_23
_atom_site_aniso_U_13
_atom_site_aniso_U_12
S1 0.0301(5) 0.0455(5) 0.0344(5) 0.0062(4) -0.0039(4) -0.0039(4)
F2 0.0485(15) 0.0615(15) 0.0609(15) 0.0149(12) 0.0115(12) -0.0087(12)
N2 0.0163(13) 0.0197(12) 0.0144(13) -0.0009(11) -0.0007(10) 0.0003(10)
O2 0.0424(16) 0.0373(14) 0.0618(18) 0.0070(13) -0.0122(13) 0.0011(12)
N1 0.0264(15) 0.0204(13) 0.0168(13) -0.0032(11) -0.0029(11) -0.0041(11)
F3 0.104(2) 0.0669(16) 0.0668(18) -0.0159(14) -0.0079(16) -0.0367(16)
O3 0.0355(16) 0.0771(19) 0.0463(16) 0.0168(14) -0.0134(12) -0.0140(14)
O1 0.0482(19) 0.100(2) 0.0523(18) 0.0041(16) 0.0216(15) -0.0159(17)
F1 0.080(2) 0.0438(15) 0.173(3) 0.0071(17) 0.029(2) 0.0266(14)
C8 0.0162(16) 0.0185(15) 0.0199(16) 0.0042(13) -0.0022(12) -0.0034(12)
C13 0.0229(17) 0.0215(15) 0.0177(16) 0.0056(13) -0.0021(13) -0.0052(13)
C3 0.0147(16) 0.0197(15) 0.0233(17) 0.0002(13) 0.0000(13) 0.0019(12)
C2 0.0165(16) 0.0170(14) 0.0226(17) -0.0010(13) 0.0004(13) -0.0004(12)
C1 0.0206(16) 0.0185(15) 0.0129(15) 0.0014(12) -0.0003(12) -0.0039(12)
C20 0.0178(16) 0.0225(16) 0.0191(16) 0.0022(13) 0.0021(13) -0.0011(12)
C19 0.0237(18) 0.0149(14) 0.0194(16) 0.0015(13) 0.0034(13) -0.0031(12)
C14 0.0268(18) 0.0221(16) 0.0162(16) 0.0024(13) 0.0009(13) -0.0036(13)
C4 0.0216(18) 0.0236(16) 0.038(2) -0.0065(15) -0.0033(15) 0.0004(13)
C12 0.032(2) 0.0327(18) 0.0216(17) 0.0052(15) -0.0084(15) -0.0104(15)
C7 0.0284(19) 0.0244(16) 0.0240(18) 0.0063(14) 0.0002(14) 0.0011(14)
C27 0.0247(18) 0.0246(16) 0.0218(17) 0.0035(14) -0.0030(14) 0.0004(13)
C22 0.031(2) 0.0243(17) 0.0311(19) 0.0039(15) 0.0024(15) -0.0026(14)
C5 0.0210(18) 0.0198(16) 0.052(2) -0.0012(17) 0.0032(16) -0.0042(13)
C21 0.0266(18) 0.0205(16) 0.0178(16) 0.0055(13) -0.0041(13) -0.0043(13)
C10 0.0188(18) 0.0349(18) 0.038(2) 0.0110(17) 0.0042(15) 0.0009(14)
C11 0.0174(18) 0.0375(19) 0.035(2) 0.0132(17) -0.0078(15) -0.0052(15)
C6 0.028(2) 0.0266(17) 0.043(2) 0.0129(16) 0.0049(17) -0.0033(14)
C9 0.0251(18) 0.0276(16) 0.0251(17) 0.0044(14) 0.0033(14) -0.0006(14)
C28 0.0248(19) 0.0294(17) 0.036(2) 0.0099(16) -0.0038(15) -0.0011(14)
C17 0.033(2) 0.0323(18) 0.0304(19) -0.0020(16) 0.0070(16) 0.0072(15)
C18 0.0242(18) 0.0241(16) 0.0248(18) -0.0005(14) -0.0002(14) 0.0002(13)
C33 0.0309(19) 0.0381(19) 0.0202(17) -0.0082(15) 0.0000(14) 0.0011(15)
C15 0.042(2) 0.0310(18) 0.0207(18) -0.0064(15) -0.0016(15) -0.0039(16)
C32 0.032(2) 0.040(2) 0.0275(19) 0.0105(16) -0.0038(15) -0.0102(16)
C26 0.0264(19) 0.0242(16) 0.0318(19) 0.0021(15) -0.0003(15) -0.0042(14)
C29 0.031(2) 0.043(2) 0.048(2) 0.0144(19) -0.0127(17) -0.0024(17)
C16 0.048(2) 0.0271(18) 0.0272(19) -0.0050(15) 0.0117(17) 0.0028(16)
C30 0.052(3) 0.040(2) 0.036(2) 0.0134(18) -0.0179(18) 0.0007(19)
C23 0.046(2) 0.0239(17) 0.044(2) -0.0021(16) -0.0005(18) -0.0064(16)
C25 0.025(2) 0.038(2) 0.057(3) 0.0096(19) -0.0075(17) -0.0060(16)
C24 0.045(3) 0.034(2) 0.048(2) 0.0021(18) -0.0147(19) -0.0180(18)
C31 0.050(3) 0.042(2) 0.028(2) 0.0175(17) -0.0065(17) -0.0133(18)
C34 0.043(3) 0.045(2) 0.053(3) -0.002(2) 0.002(2) 0.0026(19)

loop_
_atom_type_symbol
_atom_type_description
_atom_type_scat_dispersion_real
_atom_type_scat_dispersion_imag
_atom_type_scat_source
C C 0.0033 0.0016 'International Tables Vol C Tables 4.2.6.8 and 6.1.1.4'
H H 0.0000 0.0000 'International Tables Vol C Tables 4.2.6.8 and 6.1.1.4'
F F 0.0171 0.0103 'International Tables Vol C Tables 4.2.6.8 and 6.1.1.4'
N N 0.0061 0.0033 'International Tables Vol C Tables 4.2.6.8 and 6.1.1.4'
O O 0.0106 0.0060 'International Tables Vol C Tables 4.2.6.8 and 6.1.1.4'
S S 0.1246 0.1234 'International Tables Vol C Tables 4.2.6.8 and 6.1.1.4'

loop_
_geom_angle_atom_site_label_1
_geom_angle_atom_site_label_2
_geom_angle_atom_site_label_3
_geom_angle
O2 S1 O1 114.19(17)
O2 S1 C34 103.44(17)
O3 S1 O2 115.04(17)
O3 S1 O1 114.71(18)
O3 S1 C34 103.82(18)
O1 S1 C34 103.56(19)
N1 N2 C1 110.4(2)
C20 N2 N1 123.6(2)
C20 N2 C1 124.5(2)
N2 N1 C3 108.4(2)
N2 N1 C33 119.5(2)
C3 N1 C33 123.5(2)
C13 C8 C1 109.3(2)
C9 C8 C13 121.5(3)
C9 C8 C1 129.1(3)
C8 C13 C14 108.7(2)
C12 C13 C8 119.8(3)
C12 C13 C14 131.5(3)
C2 C3 N1 111.2(2)
C2 C3 C4 121.5(3)
C4 C3 N1 127.4(3)
C3 C2 C1 110.4(2)
C3 C2 C7 121.5(3)
C7 C2 C1 128.0(3)
C8 C1 N2 117.3(2)
C2 C1 N2 99.6(2)
C2 C1 C8 113.4(2)
C19 C1 N2 110.5(2)
C19 C1 C8 103.2(2)
C19 C1 C2 113.3(2)
N2 C20 C27 123.9(3)
N2 C20 C21 117.9(2)
C27 C20 C21 118.0(2)
C14 C19 C1 109.6(3)
C18 C19 C1 128.2(3)
C18 C19 C14 122.2(3)
C19 C14 C13 108.9(3)
C15 C14 C13 131.5(3)
C15 C14 C19 119.6(3)
C3 C4 H4 121.9
C5 C4 C3 116.2(3)
C5 C4 H4 121.9
C13 C12 H12 120.7
C11 C12 C13 118.7(3)
C11 C12 H12 120.7
C2 C7 H7 121.0
C2 C7 C6 118.0(3)
C6 C7 H7 121.0
C28 C27 C20 121.8(3)
C32 C27 C20 118.4(3)
C32 C27 C28 119.4(3)
C21 C22 H22 120.0
C23 C22 H22 120.0
C23 C22 C21 120.1(3)
C4 C5 H5 118.6
C6 C5 C4 122.7(3)
C6 C5 H5 118.6
C22 C21 C20 119.1(3)
C22 C21 C26 119.9(3)
C26 C21 C20 120.8(3)
C11 C10 H10 119.7
C11 C10 C9 120.6(3)
C9 C10 H10 119.7
C12 C11 C10 121.3(3)
C12 C11 H11 119.3
C10 C11 H11 119.3
C7 C6 H6 119.9
C5 C6 C7 120.1(3)
C5 C6 H6 119.9
C8 C9 C10 118.0(3)
C8 C9 H9 121.0
C10 C9 H9 121.0
C27 C28 H28 120.3
C29 C28 C27 119.4(3)
C29 C28 H28 120.3
C18 C17 H17 120.0
C16 C17 H17 120.0
C16 C17 C18 120.1(3)
C19 C18 C17 118.0(3)
C19 C18 H18 121.0
C17 C18 H18 121.0
N1 C33 H33A 109.5
N1 C33 H33B 109.5
N1 C33 H33C 109.5
H33A C33 H33B 109.5
H33A C33 H33C 109.5
H33B C33 H33C 109.5
C14 C15 H15 121.1
C16 C15 C14 117.8(3)
C16 C15 H15 121.1
C27 C32 H32 120.0
C31 C32 C27 120.1(3)
C31 C32 H32 120.0
C21 C26 H26 120.4
C25 C26 C21 119.3(3)
C25 C26 H26 120.4
C28 C29 H29 119.7
C30 C29 C28 120.6(3)
C30 C29 H29 119.7
C17 C16 C15 122.3(3)
C17 C16 H16 118.8
C15 C16 H16 118.8
C29 C30 H30 119.8
C31 C30 C29 120.4(3)
C31 C30 H30 119.8
C22 C23 H23 120.1
C22 C23 C24 119.9(3)
C24 C23 H23 120.1
C26 C25 H25 119.8
C24 C25 C26 120.4(3)
C24 C25 H25 119.8
C23 C24 H24 119.9
C25 C24 C23 120.3(3)
C25 C24 H24 119.9
C32 C31 H31 119.9
C30 C31 C32 120.1(3)
C30 C31 H31 119.9
F2 C34 S1 112.4(3)
F2 C34 F3 106.3(3)
F3 C34 S1 110.1(3)
F1 C34 S1 113.3(3)
F1 C34 F2 107.7(3)
F1 C34 F3 106.6(3)

loop_
_geom_bond_atom_site_label_1
_geom_bond_atom_site_label_2
_geom_bond_distance
S1 O2 1.434(3)
S1 O3 1.430(3)
S1 O1 1.441(3)
S1 C34 1.794(4)
F2 C34 1.330(4)
N2 N1 1.391(3)
N2 C1 1.544(3)
N2 C20 1.319(3)
N1 C3 1.402(4)
N1 C33 1.457(4)
F3 C34 1.365(5)
F1 C34 1.320(4)
C8 C13 1.403(4)
C8 C1 1.517(4)
C8 C9 1.379(4)
C13 C14 1.474(4)
C13 C12 1.387(4)
C3 C2 1.373(4)
C3 C4 1.398(4)
C2 C1 1.516(4)
C2 C7 1.375(4)
C1 C19 1.515(4)
C20 C27 1.466(4)
C20 C21 1.490(4)
C19 C14 1.396(4)
C19 C18 1.379(4)
C14 C15 1.395(4)
C4 H4 0.9500
C4 C5 1.389(4)
C12 H12 0.9500
C12 C11 1.379(5)
C7 H7 0.9500
C7 C6 1.395(4)
C27 C28 1.400(4)
C27 C32 1.399(4)
C22 H22 0.9500
C22 C21 1.385(4)
C22 C23 1.379(5)
C5 H5 0.9500
C5 C6 1.370(5)
C21 C26 1.396(4)
C10 H10 0.9500
C10 C11 1.387(5)
C10 C9 1.393(4)
C11 H11 0.9500
C6 H6 0.9500
C9 H9 0.9500
C28 H28 0.9500
C28 C29 1.387(4)
C17 H17 0.9500
C17 C18 1.391(4)
C17 C16 1.380(5)
C18 H18 0.9500
C33 H33A 0.9800
C33 H33B 0.9800
C33 H33C 0.9800
C15 H15 0.9500
C15 C16 1.387(5)
C32 H32 0.9500
C32 C31 1.383(5)
C26 H26 0.9500
C26 C25 1.380(4)
C29 H29 0.9500
C29 C30 1.378(5)
C16 H16 0.9500
C30 H30 0.9500
C30 C31 1.377(5)
C23 H23 0.9500
C23 C24 1.381(5)
C25 H25 0.9500
C25 C24 1.378(5)
C24 H24 0.9500
C31 H31 0.9500
